data_7240553
loop_
_publ_author_name
'Zeng, Ziyu'
'Qasem, Ashraf M. A.'
'Kociok-K\"ohn, Gabriele'
'Rowan, Michael G.'
'Blagbrough, Ian S.'

_publ_section_title
;
 The 1\a-hydroxy-A-rings of norditerpenoid alkaloids are twisted-boat
 conformers
;
_journal_issue 32
_journal_name_full 'RSC Advances'
_journal_page_first 18797
_journal_page_last 18805
_journal_paper_doi 10.1039/D0RA03811C
_journal_volume 10
_journal_year 2020
_chemical_absolute_configuration ad
_chemical_formula_moiety 'C33 H45 N O11'
_chemical_formula_sum 'C33 H45 N O11'
_chemical_formula_weight 631.70
_chemical_name_common mesaconitine
_space_group_crystal_system orthorhombic
_space_group_IT_number 19
_space_group_name_Hall 'P 2ac 2ab'
_space_group_name_H-M_alt 'P 21 21 21'
_atom_sites_solution_hydrogens mixed
_atom_sites_solution_primary dual
_audit_creation_method SHELXL-2018/3
_audit_update_record
;
2020-03-17 deposited with the CCDC.	2020-05-04 downloaded from the CCDC.
;
_cell_angle_alpha 90
_cell_angle_beta 90
_cell_angle_gamma 90
_cell_formula_units_Z 4
_cell_length_a 12.70194(13)
_cell_length_b 15.37677(17)
_cell_length_c 15.55588(17)
_cell_measurement_reflns_used 35001
_cell_measurement_temperature 150(2)
_cell_measurement_theta_max 73.0660
_cell_measurement_theta_min 4.0280
_cell_volume 3038.29(6)
_computing_cell_refinement 'CrysAlisPro 1.171.40.67a (Rigaku OD, 2019)'
_computing_data_collection 'CrysAlisPro 1.171.40.67a (Rigaku OD, 2019)'
_computing_data_reduction 'CrysAlisPro 1.171.40.67a (Rigaku OD, 2019)'
_computing_molecular_graphics 'ORTEP3 for Windows - Farrugia, L. J. J. Appl. Crystallogr. 1997, 30, 565'
_computing_publication_material
;
 'WinGX publication routines, Farrugia, 
 L. J., J. Appl. Crystallogr., 1999, 32, 837-838
;
_computing_structure_refinement
;
 SHELXL-2018/3 (Sheldrick, 2018)
 Sheldrick GM (2008) Acta Crystallogr A64:112--122 and 
 C. B. H\"ubschle, G. M. Sheldrick and B. Dittrich
 ShelXle: a Qt graphical user interface for SHELXL
 J. Appl. Cryst., 44, (2011) 1281-1284.
;
_computing_structure_solution 'SHELXT 2014/5 (Sheldrick, 2014)'
_diffrn_ambient_environment N~2~
_diffrn_ambient_temperature 150.00(10)
_diffrn_detector 'CCD plate'
_diffrn_detector_area_resol_mean 8.1150
_diffrn_detector_type EosS2
_diffrn_measured_fraction_theta_full 1.000
_diffrn_measured_fraction_theta_max 0.996
_diffrn_measurement_device 'four-circle diffractometer'
_diffrn_measurement_device_type 'SuperNova, Dual, Cu at home/near, EosS2'
_diffrn_measurement_method '\w scans'
_diffrn_radiation_monochromator mirror
_diffrn_radiation_probe x-ray
_diffrn_radiation_type 'Cu K\a'
_diffrn_radiation_wavelength 1.54184
_diffrn_reflns_av_R_equivalents 0.0347
_diffrn_reflns_av_unetI/netI 0.0159
_diffrn_reflns_Laue_measured_fraction_full 1.000
_diffrn_reflns_Laue_measured_fraction_max 0.996
_diffrn_reflns_limit_h_max 15
_diffrn_reflns_limit_h_min -15
_diffrn_reflns_limit_k_max 19
_diffrn_reflns_limit_k_min -17
_diffrn_reflns_limit_l_max 19
_diffrn_reflns_limit_l_min -19
_diffrn_reflns_number 55167
_diffrn_reflns_point_group_measured_fraction_full 1.000
_diffrn_reflns_point_group_measured_fraction_max 0.994
_diffrn_reflns_theta_full 67.684
_diffrn_reflns_theta_max 73.372
_diffrn_reflns_theta_min 4.042
_diffrn_source 'micro-focus sealed X-ray tube'
_diffrn_source_type 'SuperNova (Cu) X-ray Source'
_exptl_absorpt_coefficient_mu 0.857
_exptl_absorpt_correction_T_max 1.000
_exptl_absorpt_correction_T_min 0.748
_exptl_absorpt_correction_type gaussian
_exptl_absorpt_process_details
;
CrysAlisPro 1.171.40.43a (Rigaku Oxford Diffraction, 2019)
Numerical absorption correction based on gaussian integration over
			a multifaceted crystal model
Empirical absorption correction using spherical harmonics,
 implemented in SCALE3 ABSPACK scaling algorithm.
;
_exptl_crystal_colour colourless
_exptl_crystal_density_diffrn 1.381
_exptl_crystal_description prism
_exptl_crystal_F_000 1352
_exptl_crystal_recrystallization_method 'Re-crystallisation from solvent: EtOAc/DCM'
_exptl_crystal_size_max 0.282
_exptl_crystal_size_mid 0.136
_exptl_crystal_size_min 0.116
_refine_diff_density_max 0.182
_refine_diff_density_min -0.168
_refine_diff_density_rms 0.039
_refine_ls_abs_structure_details
;
 Flack x determined using 2587 quotients [(I+)-(I-)]/[(I+)+(I-)]
 (Parsons, Flack and Wagner, Acta Cryst. B69 (2013) 249-259).
;
_refine_ls_abs_structure_Flack 0.03(4)
_refine_ls_extinction_method none
_refine_ls_goodness_of_fit_ref 1.039
_refine_ls_hydrogen_treatment mixed
_refine_ls_matrix_type full
_refine_ls_number_parameters 424
_refine_ls_number_reflns 6062
_refine_ls_number_restraints 0
_refine_ls_restrained_S_all 1.039
_refine_ls_R_factor_all 0.0271
_refine_ls_R_factor_gt 0.0268
_refine_ls_shift/su_max 0.000
_refine_ls_shift/su_mean 0.000
_refine_ls_structure_factor_coef Fsqd
_refine_ls_weighting_details 'w=1/[\s^2^(Fo^2^)+(0.0385P)^2^+0.5749P] where P=(Fo^2^+2Fc^2^)/3'
_refine_ls_weighting_scheme calc
_refine_ls_wR_factor_gt 0.0680
_refine_ls_wR_factor_ref 0.0683
_reflns_Friedel_coverage 0.781
_reflns_Friedel_fraction_full 1.000
_reflns_Friedel_fraction_max 0.991
_reflns_number_gt 5983
_reflns_number_total 6062
_reflns_threshold_expression 'I > 2\s(I)'
_cod_data_source_file d0ra03811c2.cif
_cod_data_source_block mesaconitine
_cod_depositor_comments 'Adding full bibliography for 7240553--7240554.cif.'
_cod_database_code 7240553
_shelx_shelxl_version_number 2018/3
_shelx_space_group_comment
;
The symmetry employed for this shelxl refinement is uniquely defined
by the following loop, which should always be used as a source of
symmetry information in preference to the above space-group names.
They are only intended as comments.
;
_shelx_estimated_absorpt_t_min 0.794
_shelx_estimated_absorpt_t_max 0.907
_oxdiff_exptl_absorpt_empirical_full_min 0.773
_oxdiff_exptl_absorpt_empirical_full_max 1.235
_oxdiff_exptl_absorpt_empirical_details
;
Empirical correction (ABSPACK) includes:
- Absorption correction using spherical harmonics
- Frame scaling
;

loop_
_space_group_symop_operation_xyz
'x, y, z'
'-x+1/2, -y, z+1/2'
'-x, y+1/2, -z+1/2'
'x+1/2, -y+1/2, -z'

loop_
_atom_site_label
_atom_site_type_symbol
_atom_site_fract_x
_atom_site_fract_y
_atom_site_fract_z
_atom_site_U_iso_or_equiv
_atom_site_adp_type
_atom_site_occupancy
_atom_site_site_symmetry_order
_atom_site_calc_flag
_atom_site_refinement_flags_posn
_atom_site_refinement_flags_adp
_atom_site_refinement_flags_occupancy
_atom_site_disorder_assembly
_atom_site_disorder_group
N N 0.52643(11) 0.86069(9) 0.26770(9) 0.0205(3) Uani 1 1 d . . . . .
O1 O 0.17480(10) 0.47413(8) 0.27757(10) 0.0294(3) Uani 1 1 d . . . . .
O2 O 0.10769(9) 0.60888(7) 0.26538(8) 0.0214(2) Uani 1 1 d . . . . .
O3 O 0.06300(10) 0.73249(9) 0.12162(8) 0.0256(3) Uani 1 1 d . . . . .
H3A H 0.013(2) 0.7440(15) 0.1558(15) 0.029(6) Uiso 1 1 d . . . . .
O4 O 0.03201(10) 0.78324(8) 0.27628(8) 0.0253(3) Uani 1 1 d . . . . .
O5 O 0.23949(11) 0.83730(8) 0.37530(9) 0.0244(3) Uani 1 1 d . . . . .
H5A H 0.259(2) 0.8200(18) 0.4243(18) 0.042(7) Uiso 1 1 d . . . . .
O6 O 0.29463(9) 0.62429(7) 0.38065(7) 0.0201(2) Uani 1 1 d . . . . .
O7 O 0.29445(12) 0.71217(9) 0.49738(8) 0.0301(3) Uani 1 1 d . . . . .
O8 O 0.56733(10) 0.65364(8) 0.37040(8) 0.0268(3) Uani 1 1 d . . . . .
O9 O 0.73247(10) 0.60391(8) 0.19504(9) 0.0293(3) Uani 1 1 d . . . . .
O10 O 0.77732(10) 0.81028(9) 0.12353(9) 0.0267(3) Uani 1 1 d . . . . .
H10A H 0.777(2) 0.859(2) 0.154(2) 0.056(9) Uiso 1 1 d . . . . .
O11 O 0.41097(10) 0.86564(8) 0.07391(8) 0.0230(3) Uani 1 1 d . . . . .
C1 C 0.11294(13) 0.52916(11) 0.30009(12) 0.0211(3) Uani 1 1 d . . . . .
C2 C 0.03122(13) 0.51982(11) 0.36762(12) 0.0217(3) Uani 1 1 d . . . . .
C3 C -0.03016(15) 0.59084(12) 0.39236(12) 0.0262(4) Uani 1 1 d . . . . .
H3 H -0.018625 0.646269 0.367087 0.031 Uiso 1 1 calc R U . . .
C4 C -0.10780(16) 0.58024(14) 0.45376(13) 0.0315(4) Uani 1 1 d . . . . .
H4 H -0.149847 0.628516 0.470295 0.038 Uiso 1 1 calc R U . . .
C5 C -0.12474(16) 0.50003(14) 0.49127(13) 0.0312(4) Uani 1 1 d . . . . .
H5 H -0.177592 0.493384 0.533977 0.037 Uiso 1 1 calc R U . . .
C6 C -0.06465(16) 0.42958(14) 0.46652(14) 0.0342(4) Uani 1 1 d . . . . .
H6 H -0.076965 0.374239 0.491749 0.041 Uiso 1 1 calc R U . . .
C7 C 0.01353(15) 0.43905(13) 0.40512(14) 0.0307(4) Uani 1 1 d . . . . .
H7 H 0.054997 0.390404 0.388652 0.037 Uiso 1 1 calc R U . . .
C8 C 0.18192(13) 0.63552(11) 0.20093(10) 0.0197(3) Uani 1 1 d . . . . .
H8 H 0.178608 0.595559 0.150284 0.024 Uiso 1 1 calc R U . . .
C9 C 0.15419(13) 0.72785(11) 0.17405(11) 0.0208(3) Uani 1 1 d . . . . .
C10 C 0.14139(13) 0.78637(11) 0.25411(11) 0.0209(3) Uani 1 1 d . . . . .
H10 H 0.159914 0.847438 0.237998 0.025 Uiso 1 1 calc R U . . .
C11 C -0.00206(17) 0.84882(14) 0.33401(14) 0.0355(5) Uani 1 1 d . . . . .
H11A H 0.019887 0.905894 0.312453 0.053 Uiso 1 1 calc R U . . .
H11B H 0.029358 0.838768 0.390690 0.053 Uiso 1 1 calc R U . . .
H11C H -0.078960 0.847122 0.338798 0.053 Uiso 1 1 calc R U . . .
C12 C 0.20850(13) 0.75941(11) 0.33284(11) 0.0198(3) Uani 1 1 d . . . . .
H12 H 0.159729 0.728545 0.373034 0.024 Uiso 1 1 calc R U . . .
C13 C 0.30308(13) 0.69624(10) 0.31680(10) 0.0179(3) Uani 1 1 d . . . . .
C14 C 0.29259(14) 0.64082(12) 0.46560(11) 0.0235(4) Uani 1 1 d . . . . .
C15 C 0.2861(2) 0.55752(14) 0.51538(13) 0.0376(5) Uani 1 1 d . . . . .
H15A H 0.227525 0.522423 0.493590 0.056 Uiso 1 1 calc R U . . .
H15B H 0.274573 0.570540 0.576327 0.056 Uiso 1 1 calc R U . . .
H15C H 0.352091 0.525130 0.508783 0.056 Uiso 1 1 calc R U . . .
C16 C 0.29528(13) 0.64586(10) 0.23116(10) 0.0183(3) Uani 1 1 d . . . . .
H16 H 0.329692 0.587641 0.236715 0.022 Uiso 1 1 calc R U . . .
C17 C 0.34550(13) 0.69800(11) 0.15546(10) 0.0188(3) Uani 1 1 d . . . . .
H17 H 0.361991 0.655016 0.109139 0.023 Uiso 1 1 calc R U . . .
C18 C 0.25148(13) 0.75453(11) 0.12233(11) 0.0225(3) Uani 1 1 d . . . . .
H18A H 0.266657 0.817082 0.130896 0.027 Uiso 1 1 calc R U . . .
H18B H 0.239678 0.744101 0.060272 0.027 Uiso 1 1 calc R U . . .
C19 C 0.44961(12) 0.74866(10) 0.17466(10) 0.0177(3) Uani 1 1 d . . . . .
C20 C 0.43344(13) 0.80626(11) 0.25394(11) 0.0185(3) Uani 1 1 d . . . . .
H20 H 0.369370 0.843324 0.246656 0.022 Uiso 1 1 calc R U . . .
C21 C 0.41377(13) 0.73540(10) 0.32336(10) 0.0185(3) Uani 1 1 d . . . . .
H21 H 0.426733 0.759087 0.382286 0.022 Uiso 1 1 calc R U . . .
C22 C 0.49433(13) 0.66250(11) 0.30144(11) 0.0202(3) Uani 1 1 d . . . . .
H22 H 0.455000 0.606484 0.295524 0.024 Uiso 1 1 calc R U . . .
C23 C 0.58941(18) 0.56567(15) 0.39046(18) 0.0450(6) Uani 1 1 d . . . . .
H23A H 0.523436 0.534921 0.402426 0.068 Uiso 1 1 calc R U . . .
H23B H 0.635052 0.563082 0.441189 0.068 Uiso 1 1 calc R U . . .
H23C H 0.625016 0.538132 0.341650 0.068 Uiso 1 1 calc R U . . .
C24 C 0.53863(13) 0.68815(11) 0.21055(11) 0.0186(3) Uani 1 1 d . . . . .
H24 H 0.547046 0.635452 0.173517 0.022 Uiso 1 1 calc R U . . .
C25 C 0.64380(13) 0.73915(11) 0.21671(11) 0.0199(3) Uani 1 1 d . . . . .
C26 C 0.73411(14) 0.68052(11) 0.24709(12) 0.0239(4) Uani 1 1 d . . . . .
H26A H 0.802337 0.710973 0.240726 0.029 Uiso 1 1 calc R U . . .
H26B H 0.724527 0.665065 0.308373 0.029 Uiso 1 1 calc R U . . .
C27 C 0.81477(16) 0.54594(13) 0.21533(14) 0.0339(4) Uani 1 1 d . . . . .
H27A H 0.809832 0.494380 0.178528 0.051 Uiso 1 1 calc R U . . .
H27B H 0.809051 0.528455 0.275733 0.051 Uiso 1 1 calc R U . . .
H27C H 0.882637 0.574698 0.205848 0.051 Uiso 1 1 calc R U . . .
C28 C 0.62753(13) 0.81502(11) 0.28023(11) 0.0214(3) Uani 1 1 d . . . . .
H28A H 0.630504 0.792189 0.339683 0.026 Uiso 1 1 calc R U . . .
H28B H 0.685850 0.857158 0.273306 0.026 Uiso 1 1 calc R U . . .
C29 C 0.51128(15) 0.92555(12) 0.33453(12) 0.0270(4) Uani 1 1 d . . . . .
H29A H 0.568909 0.967875 0.332471 0.041 Uiso 1 1 calc R U . . .
H29B H 0.510595 0.897007 0.390858 0.041 Uiso 1 1 calc R U . . .
H29C H 0.444116 0.955506 0.325336 0.041 Uiso 1 1 calc R U . . .
C30 C 0.67437(13) 0.77162(11) 0.12594(11) 0.0210(3) Uani 1 1 d . . . . .
H30 H 0.676224 0.719561 0.087435 0.025 Uiso 1 1 calc R U . . .
C31 C 0.59400(13) 0.83338(11) 0.08932(11) 0.0216(3) Uani 1 1 d . . . . .
H31A H 0.613325 0.847469 0.029263 0.026 Uiso 1 1 calc R U . . .
H31B H 0.595220 0.888133 0.122784 0.026 Uiso 1 1 calc R U . . .
C32 C 0.48272(13) 0.79598(10) 0.09085(11) 0.0192(3) Uani 1 1 d . . . . .
H32 H 0.476840 0.753374 0.042518 0.023 Uiso 1 1 calc R U . . .
C33 C 0.39538(16) 0.88158(13) -0.01490(12) 0.0290(4) Uani 1 1 d . . . . .
H33A H 0.461393 0.901873 -0.040612 0.043 Uiso 1 1 calc R U . . .
H33B H 0.340957 0.926145 -0.022254 0.043 Uiso 1 1 calc R U . . .
H33C H 0.372997 0.827762 -0.043266 0.043 Uiso 1 1 calc R U . . .

loop_
_atom_site_aniso_label
_atom_site_aniso_U_11
_atom_site_aniso_U_22
_atom_site_aniso_U_33
_atom_site_aniso_U_23
_atom_site_aniso_U_13
_atom_site_aniso_U_12
N 0.0210(7) 0.0172(7) 0.0233(7) -0.0029(5) 0.0023(5) -0.0035(5)
O1 0.0246(6) 0.0200(6) 0.0435(8) -0.0014(5) 0.0087(6) 0.0014(5)
O2 0.0189(6) 0.0180(6) 0.0272(6) 0.0000(5) 0.0029(5) -0.0026(5)
O3 0.0188(6) 0.0334(7) 0.0246(6) -0.0014(5) -0.0047(5) -0.0003(5)
O4 0.0199(6) 0.0256(6) 0.0303(6) -0.0043(5) 0.0004(5) 0.0022(5)
O5 0.0288(6) 0.0194(6) 0.0249(6) -0.0065(5) -0.0028(5) 0.0002(5)
O6 0.0220(5) 0.0179(5) 0.0205(5) 0.0025(5) 0.0014(4) -0.0024(5)
O7 0.0399(8) 0.0281(7) 0.0224(6) -0.0012(5) -0.0016(6) -0.0027(6)
O8 0.0261(6) 0.0267(6) 0.0276(6) 0.0069(5) -0.0059(5) -0.0007(5)
O9 0.0273(7) 0.0230(6) 0.0375(7) -0.0058(5) -0.0081(6) 0.0080(5)
O10 0.0205(6) 0.0264(6) 0.0331(7) -0.0040(6) 0.0054(5) -0.0055(5)
O11 0.0256(6) 0.0192(6) 0.0241(6) 0.0032(5) 0.0038(5) 0.0039(5)
C1 0.0183(7) 0.0165(8) 0.0286(9) -0.0024(6) -0.0014(7) -0.0028(6)
C2 0.0176(7) 0.0225(8) 0.0251(8) -0.0016(7) -0.0013(7) -0.0023(6)
C3 0.0293(9) 0.0229(9) 0.0263(9) -0.0028(7) 0.0019(7) -0.0010(7)
C4 0.0334(10) 0.0310(10) 0.0301(10) -0.0075(8) 0.0078(8) 0.0002(8)
C5 0.0273(9) 0.0409(11) 0.0255(9) -0.0040(8) 0.0045(8) -0.0090(8)
C6 0.0284(9) 0.0322(10) 0.0419(11) 0.0108(9) 0.0025(8) -0.0057(8)
C7 0.0226(8) 0.0237(9) 0.0457(11) 0.0049(8) 0.0046(8) 0.0001(7)
C8 0.0190(8) 0.0201(8) 0.0201(8) -0.0026(6) 0.0020(6) -0.0027(6)
C9 0.0188(8) 0.0218(8) 0.0216(8) -0.0005(7) -0.0030(6) -0.0017(7)
C10 0.0204(8) 0.0187(8) 0.0235(8) -0.0009(6) -0.0003(6) 0.0001(6)
C11 0.0291(10) 0.0358(11) 0.0417(11) -0.0104(9) 0.0014(8) 0.0083(8)
C12 0.0208(8) 0.0174(8) 0.0213(8) -0.0027(6) 0.0003(6) -0.0011(6)
C13 0.0197(8) 0.0164(7) 0.0176(7) 0.0013(6) 0.0003(6) -0.0010(6)
C14 0.0235(8) 0.0261(9) 0.0210(8) 0.0022(7) 0.0001(7) -0.0025(7)
C15 0.0565(14) 0.0298(10) 0.0265(9) 0.0069(8) 0.0008(9) -0.0059(10)
C16 0.0186(7) 0.0159(7) 0.0205(8) -0.0019(6) 0.0014(6) -0.0027(6)
C17 0.0197(8) 0.0186(8) 0.0182(7) -0.0015(6) 0.0014(6) -0.0026(6)
C18 0.0209(8) 0.0259(8) 0.0207(8) 0.0029(7) -0.0018(6) -0.0019(7)
C19 0.0176(7) 0.0160(7) 0.0194(8) 0.0003(6) 0.0013(6) -0.0021(6)
C20 0.0191(7) 0.0166(7) 0.0197(7) -0.0008(6) 0.0013(6) -0.0017(6)
C21 0.0202(7) 0.0168(7) 0.0184(7) -0.0004(6) -0.0006(6) -0.0025(6)
C22 0.0188(7) 0.0186(8) 0.0231(8) 0.0014(6) -0.0008(6) -0.0019(6)
C23 0.0334(11) 0.0392(12) 0.0625(15) 0.0256(11) -0.0097(10) -0.0010(9)
C24 0.0180(7) 0.0160(7) 0.0218(8) -0.0003(6) 0.0000(6) -0.0009(6)
C25 0.0180(7) 0.0191(8) 0.0227(8) -0.0022(7) 0.0001(6) -0.0021(6)
C26 0.0208(8) 0.0224(8) 0.0284(9) -0.0014(7) -0.0016(7) -0.0015(7)
C27 0.0327(10) 0.0311(10) 0.0379(10) -0.0007(8) -0.0059(8) 0.0107(8)
C28 0.0195(8) 0.0214(8) 0.0232(8) -0.0022(7) 0.0002(6) -0.0043(6)
C29 0.0289(9) 0.0213(9) 0.0309(9) -0.0077(7) 0.0026(7) -0.0033(7)
C30 0.0180(7) 0.0207(8) 0.0243(8) -0.0037(7) 0.0034(6) -0.0038(6)
C31 0.0226(8) 0.0199(8) 0.0224(8) 0.0010(6) 0.0041(6) -0.0031(7)
C32 0.0211(8) 0.0163(8) 0.0200(7) 0.0002(6) 0.0015(6) 0.0014(6)
C33 0.0304(9) 0.0307(10) 0.0259(9) 0.0045(7) -0.0023(7) 0.0060(8)

loop_
_atom_type_symbol
_atom_type_description
_atom_type_scat_dispersion_real
_atom_type_scat_dispersion_imag
_atom_type_scat_source
C C 0.0181 0.0091 'International Tables Vol C Tables 4.2.6.8 and 6.1.1.4'
H H 0.0000 0.0000 'International Tables Vol C Tables 4.2.6.8 and 6.1.1.4'
N N 0.0311 0.0180 'International Tables Vol C Tables 4.2.6.8 and 6.1.1.4'
O O 0.0492 0.0322 'International Tables Vol C Tables 4.2.6.8 and 6.1.1.4'

loop_
_exptl_crystal_face_index_h
_exptl_crystal_face_index_k
_exptl_crystal_face_index_l
_exptl_crystal_face_perp_dist
0 9 4 0.1134
8 -1 2 0.0274
-8 0 -2 0.0777
-3 -8 -4 0.1545
8 -3 1 0.0477
6 0 -7 0.0375
1 9 5 0.0999
-6 -2 7 0.0725
-6 0 7 0.0782
1 -1 -10 0.0569
2 7 -7 0.0800
-1 0 10 0.0744
-1 -8 6 0.1030
7 0 6 0.0316
-7 1 5 0.0777
-4 6 -6 0.1104
4 -7 5 0.0827

loop_
_geom_angle_atom_site_label_1
_geom_angle_atom_site_label_2
_geom_angle_atom_site_label_3
_geom_angle
_geom_angle_site_symmetry_1
_geom_angle_site_symmetry_3
_geom_angle_publ_flag
C29 N C20 112.97(14) . . ?
C29 N C28 110.31(14) . . ?
C20 N C28 116.69(13) . . ?
C1 O2 C8 120.61(13) . . ?
C9 O3 H3A 105.1(16) . . ?
C11 O4 C10 115.13(14) . . ?
C12 O5 H5A 103.6(18) . . ?
C14 O6 C13 121.02(13) . . ?
C23 O8 C22 112.72(15) . . ?
C27 O9 C26 112.54(15) . . ?
C30 O10 H10A 109(2) . . ?
C33 O11 C32 113.46(13) . . ?
O1 C1 O2 123.81(16) . . ?
O1 C1 C2 126.38(16) . . ?
O2 C1 C2 109.80(14) . . ?
C7 C2 C3 119.53(17) . . ?
C7 C2 C1 119.77(16) . . ?
C3 C2 C1 120.67(16) . . ?
C4 C3 C2 119.77(17) . . ?
C4 C3 H3 120.1 . . ?
C2 C3 H3 120.1 . . ?
C5 C4 C3 120.55(19) . . ?
C5 C4 H4 119.7 . . ?
C3 C4 H4 119.7 . . ?
C6 C5 C4 119.80(18) . . ?
C6 C5 H5 120.1 . . ?
C4 C5 H5 120.1 . . ?
C5 C6 C7 120.41(18) . . ?
C5 C6 H6 119.8 . . ?
C7 C6 H6 119.8 . . ?
C6 C7 C2 119.93(18) . . ?
C6 C7 H7 120.0 . . ?
C2 C7 H7 120.0 . . ?
O2 C8 C9 107.82(13) . . ?
O2 C8 C16 115.79(13) . . ?
C9 C8 C16 101.91(13) . . ?
O2 C8 H8 110.3 . . ?
C9 C8 H8 110.3 . . ?
C16 C8 H8 110.3 . . ?
O3 C9 C8 113.20(14) . . ?
O3 C9 C18 110.10(13) . . ?
C8 C9 C18 101.98(13) . . ?
O3 C9 C10 110.39(14) . . ?
C8 C9 C10 110.26(13) . . ?
C18 C9 C10 110.64(14) . . ?
O4 C10 C9 106.05(13) . . ?
O4 C10 C12 109.54(14) . . ?
C9 C10 C12 115.07(14) . . ?
O4 C10 H10 108.7 . . ?
C9 C10 H10 108.7 . . ?
C12 C10 H10 108.7 . . ?
O4 C11 H11A 109.5 . . ?
O4 C11 H11B 109.5 . . ?
H11A C11 H11B 109.5 . . ?
O4 C11 H11C 109.5 . . ?
H11A C11 H11C 109.5 . . ?
H11B C11 H11C 109.5 . . ?
O5 C12 C10 107.10(13) . . ?
O5 C12 C13 112.58(13) . . ?
C10 C12 C13 117.55(13) . . ?
O5 C12 H12 106.3 . . ?
C10 C12 H12 106.3 . . ?
C13 C12 H12 106.3 . . ?
O6 C13 C21 108.26(12) . . ?
O6 C13 C16 101.41(12) . . ?
C21 C13 C16 108.26(13) . . ?
O6 C13 C12 107.41(12) . . ?
C21 C13 C12 116.73(13) . . ?
C16 C13 C12 113.56(13) . . ?
O7 C14 O6 125.10(16) . . ?
O7 C14 C15 124.60(17) . . ?
O6 C14 C15 110.29(16) . . ?
C14 C15 H15A 109.5 . . ?
C14 C15 H15B 109.5 . . ?
H15A C15 H15B 109.5 . . ?
C14 C15 H15C 109.5 . . ?
H15A C15 H15C 109.5 . . ?
H15B C15 H15C 109.5 . . ?
C8 C16 C13 112.29(13) . . ?
C8 C16 C17 101.95(13) . . ?
C13 C16 C17 111.53(12) . . ?
C8 C16 H16 110.3 . . ?
C13 C16 H16 110.3 . . ?
C17 C16 H16 110.3 . . ?
C16 C17 C19 117.23(13) . . ?
C16 C17 C18 102.82(13) . . ?
C19 C17 C18 115.58(13) . . ?
C16 C17 H17 106.8 . . ?
C19 C17 H17 106.8 . . ?
C18 C17 H17 106.8 . . ?
C9 C18 C17 107.11(13) . . ?
C9 C18 H18A 110.3 . . ?
C17 C18 H18A 110.3 . . ?
C9 C18 H18B 110.3 . . ?
C17 C18 H18B 110.3 . . ?
H18A C18 H18B 108.5 . . ?
C20 C19 C32 116.21(13) . . ?
C20 C19 C17 109.17(13) . . ?
C32 C19 C17 107.61(13) . . ?
C20 C19 C24 98.81(12) . . ?
C32 C19 C24 112.48(13) . . ?
C17 C19 C24 112.49(13) . . ?
N C20 C19 109.89(13) . . ?
N C20 C21 115.40(14) . . ?
C19 C20 C21 100.11(12) . . ?
N C20 H20 110.3 . . ?
C19 C20 H20 110.3 . . ?
C21 C20 H20 110.3 . . ?
C13 C21 C20 112.12(13) . . ?
C13 C21 C22 107.80(13) . . ?
C20 C21 C22 104.31(13) . . ?
C13 C21 H21 110.8 . . ?
C20 C21 H21 110.8 . . ?
C22 C21 H21 110.8 . . ?
O8 C22 C21 109.39(13) . . ?
O8 C22 C24 117.93(13) . . ?
C21 C22 C24 104.58(13) . . ?
O8 C22 H22 108.2 . . ?
C21 C22 H22 108.2 . . ?
C24 C22 H22 108.2 . . ?
O8 C23 H23A 109.5 . . ?
O8 C23 H23B 109.5 . . ?
H23A C23 H23B 109.5 . . ?
O8 C23 H23C 109.5 . . ?
H23A C23 H23C 109.5 . . ?
H23B C23 H23C 109.5 . . ?
C25 C24 C19 110.07(13) . . ?
C25 C24 C22 112.29(13) . . ?
C19 C24 C22 102.19(12) . . ?
C25 C24 H24 110.7 . . ?
C19 C24 H24 110.7 . . ?
C22 C24 H24 110.7 . . ?
C26 C25 C28 110.33(14) . . ?
C26 C25 C30 106.45(14) . . ?
C28 C25 C30 111.97(14) . . ?
C26 C25 C24 111.46(13) . . ?
C28 C25 C24 107.84(13) . . ?
C30 C25 C24 108.83(13) . . ?
O9 C26 C25 107.40(14) . . ?
O9 C26 H26A 110.2 . . ?
C25 C26 H26A 110.2 . . ?
O9 C26 H26B 110.2 . . ?
C25 C26 H26B 110.2 . . ?
H26A C26 H26B 108.5 . . ?
O9 C27 H27A 109.5 . . ?
O9 C27 H27B 109.5 . . ?
H27A C27 H27B 109.5 . . ?
O9 C27 H27C 109.5 . . ?
H27A C27 H27C 109.5 . . ?
H27B C27 H27C 109.5 . . ?
N C28 C25 113.06(13) . . ?
N C28 H28A 109.0 . . ?
C25 C28 H28A 109.0 . . ?
N C28 H28B 109.0 . . ?
C25 C28 H28B 109.0 . . ?
H28A C28 H28B 107.8 . . ?
N C29 H29A 109.5 . . ?
N C29 H29B 109.5 . . ?
H29A C29 H29B 109.5 . . ?
N C29 H29C 109.5 . . ?
H29A C29 H29C 109.5 . . ?
H29B C29 H29C 109.5 . . ?
O10 C30 C31 110.25(14) . . ?
O10 C30 C25 112.68(14) . . ?
C31 C30 C25 112.24(13) . . ?
O10 C30 H30 107.1 . . ?
C31 C30 H30 107.1 . . ?
C25 C30 H30 107.1 . . ?
C30 C31 C32 112.60(13) . . ?
C30 C31 H31A 109.1 . . ?
C32 C31 H31A 109.1 . . ?
C30 C31 H31B 109.1 . . ?
C32 C31 H31B 109.1 . . ?
H31A C31 H31B 107.8 . . ?
O11 C32 C31 107.75(13) . . ?
O11 C32 C19 109.47(13) . . ?
C31 C32 C19 116.17(14) . . ?
O11 C32 H32 107.7 . . ?
C31 C32 H32 107.7 . . ?
C19 C32 H32 107.7 . . ?
O11 C33 H33A 109.5 . . ?
O11 C33 H33B 109.5 . . ?
H33A C33 H33B 109.5 . . ?
O11 C33 H33C 109.5 . . ?
H33A C33 H33C 109.5 . . ?
H33B C33 H33C 109.5 . . ?

loop_
_geom_bond_atom_site_label_1
_geom_bond_atom_site_label_2
_geom_bond_distance
_geom_bond_site_symmetry_2
_geom_bond_publ_flag
N C29 1.453(2) . ?
N C20 1.463(2) . ?
N C28 1.477(2) . ?
O1 C1 1.207(2) . ?
O2 C1 1.341(2) . ?
O2 C8 1.436(2) . ?
O3 C9 1.418(2) . ?
O3 H3A 0.85(3) . ?
O4 C11 1.418(2) . ?
O4 C10 1.432(2) . ?
O5 C12 1.423(2) . ?
O5 H5A 0.84(3) . ?
O6 C14 1.346(2) . ?
O6 C13 1.4907(19) . ?
O7 C14 1.204(2) . ?
O8 C23 1.416(2) . ?
O8 C22 1.424(2) . ?
O9 C27 1.410(2) . ?
O9 C26 1.430(2) . ?
O10 C30 1.4369(19) . ?
O10 H10A 0.88(3) . ?
O11 C33 1.417(2) . ?
O11 C32 1.431(2) . ?
C1 C2 1.484(2) . ?
C2 C7 1.390(3) . ?
C2 C3 1.396(3) . ?
C3 C4 1.383(3) . ?
C3 H3 0.9500 . ?
C4 C5 1.381(3) . ?
C4 H4 0.9500 . ?
C5 C6 1.380(3) . ?
C5 H5 0.9500 . ?
C6 C7 1.386(3) . ?
C6 H6 0.9500 . ?
C7 H7 0.9500 . ?
C8 C9 1.521(2) . ?
C8 C16 1.523(2) . ?
C8 H8 1.0000 . ?
C9 C18 1.531(2) . ?
C9 C10 1.545(2) . ?
C10 C12 1.549(2) . ?
C10 H10 1.0000 . ?
C11 H11A 0.9800 . ?
C11 H11B 0.9800 . ?
C11 H11C 0.9800 . ?
C12 C13 1.565(2) . ?
C12 H12 1.0000 . ?
C13 C21 1.533(2) . ?
C13 C16 1.544(2) . ?
C14 C15 1.499(3) . ?
C15 H15A 0.9800 . ?
C15 H15B 0.9800 . ?
C15 H15C 0.9800 . ?
C16 C17 1.561(2) . ?
C16 H16 1.0000 . ?
C17 C19 1.564(2) . ?
C17 C18 1.564(2) . ?
C17 H17 1.0000 . ?
C18 H18A 0.9900 . ?
C18 H18B 0.9900 . ?
C19 C20 1.532(2) . ?
C19 C32 1.551(2) . ?
C19 C24 1.567(2) . ?
C20 C21 1.554(2) . ?
C20 H20 1.0000 . ?
C21 C22 1.556(2) . ?
C21 H21 1.0000 . ?
C22 C24 1.572(2) . ?
C22 H22 1.0000 . ?
C23 H23A 0.9800 . ?
C23 H23B 0.9800 . ?
C23 H23C 0.9800 . ?
C24 C25 1.552(2) . ?
C24 H24 1.0000 . ?
C25 C26 1.534(2) . ?
C25 C28 1.543(2) . ?
C25 C30 1.547(2) . ?
C26 H26A 0.9900 . ?
C26 H26B 0.9900 . ?
C27 H27A 0.9800 . ?
C27 H27B 0.9800 . ?
C27 H27C 0.9800 . ?
C28 H28A 0.9900 . ?
C28 H28B 0.9900 . ?
C29 H29A 0.9800 . ?
C29 H29B 0.9800 . ?
C29 H29C 0.9800 . ?
C30 C31 1.506(2) . ?
C30 H30 1.0000 . ?
C31 C32 1.526(2) . ?
C31 H31A 0.9900 . ?
C31 H31B 0.9900 . ?
C32 H32 1.0000 . ?
C33 H33A 0.9800 . ?
C33 H33B 0.9800 . ?
C33 H33C 0.9800 . ?

loop_
_geom_hbond_atom_site_label_D
_geom_hbond_atom_site_label_H
_geom_hbond_atom_site_label_A
_geom_hbond_distance_DH
_geom_hbond_distance_HA
_geom_hbond_distance_DA
_geom_hbond_angle_DHA
_geom_hbond_site_symmetry_A
_geom_hbond_publ_flag
O3 H3A O4 0.85(3) 1.98(2) 2.5597(18) 125(2) . yes
O5 H5A O7 0.84(3) 2.06(3) 2.7920(19) 145(2) . yes
O10 H10A O1 0.88(3) 2.16(3) 3.0140(19) 163(3) 3_655 yes

loop_
_geom_torsion_atom_site_label_1
_geom_torsion_atom_site_label_2
_geom_torsion_atom_site_label_3
_geom_torsion_atom_site_label_4
_geom_torsion
_geom_torsion_site_symmetry_1
_geom_torsion_site_symmetry_2
_geom_torsion_site_symmetry_3
_geom_torsion_site_symmetry_4
_geom_torsion_publ_flag
C8 O2 C1 O1 -3.8(2) . . . . ?
C8 O2 C1 C2 177.17(13) . . . . ?
O1 C1 C2 C7 -6.8(3) . . . . ?
O2 C1 C2 C7 172.18(16) . . . . ?
O1 C1 C2 C3 174.92(18) . . . . ?
O2 C1 C2 C3 -6.1(2) . . . . ?
C7 C2 C3 C4 0.0(3) . . . . ?
C1 C2 C3 C4 178.27(17) . . . . ?
C2 C3 C4 C5 0.4(3) . . . . ?
C3 C4 C5 C6 -0.8(3) . . . . ?
C4 C5 C6 C7 0.9(3) . . . . ?
C5 C6 C7 C2 -0.5(3) . . . . ?
C3 C2 C7 C6 0.0(3) . . . . ?
C1 C2 C7 C6 -178.25(18) . . . . ?
C1 O2 C8 C9 179.24(14) . . . . ?
C1 O2 C8 C16 -67.43(19) . . . . ?
O2 C8 C9 O3 -74.00(16) . . . . ?
C16 C8 C9 O3 163.66(13) . . . . ?
O2 C8 C9 C18 167.75(13) . . . . ?
C16 C8 C9 C18 45.42(15) . . . . ?
O2 C8 C9 C10 50.20(17) . . . . ?
C16 C8 C9 C10 -72.13(16) . . . . ?
C11 O4 C10 C9 -164.73(15) . . . . ?
C11 O4 C10 C12 70.52(19) . . . . ?
O3 C9 C10 O4 33.83(18) . . . . ?
C8 C9 C10 O4 -91.99(15) . . . . ?
C18 C9 C10 O4 155.96(14) . . . . ?
O3 C9 C10 C12 155.08(14) . . . . ?
C8 C9 C10 C12 29.27(19) . . . . ?
C18 C9 C10 C12 -82.79(18) . . . . ?
O4 C10 C12 O5 -95.51(15) . . . . ?
C9 C10 C12 O5 145.15(14) . . . . ?
O4 C10 C12 C13 136.64(14) . . . . ?
C9 C10 C12 C13 17.3(2) . . . . ?
C14 O6 C13 C21 69.62(18) . . . . ?
C14 O6 C13 C16 -176.60(14) . . . . ?
C14 O6 C13 C12 -57.23(18) . . . . ?
O5 C12 C13 O6 104.49(15) . . . . ?
C10 C12 C13 O6 -130.33(14) . . . . ?
O5 C12 C13 C21 -17.21(19) . . . . ?
C10 C12 C13 C21 107.97(16) . . . . ?
O5 C12 C13 C16 -144.24(14) . . . . ?
C10 C12 C13 C16 -19.1(2) . . . . ?
C13 O6 C14 O7 2.0(3) . . . . ?
C13 O6 C14 C15 -178.78(15) . . . . ?
O2 C8 C16 C13 -45.68(19) . . . . ?
C9 C8 C16 C13 71.02(16) . . . . ?
O2 C8 C16 C17 -165.16(13) . . . . ?
C9 C8 C16 C17 -48.46(14) . . . . ?
O6 C13 C16 C8 89.05(15) . . . . ?
C21 C13 C16 C8 -157.17(13) . . . . ?
C12 C13 C16 C8 -25.84(18) . . . . ?
O6 C13 C16 C17 -157.22(13) . . . . ?
C21 C13 C16 C17 -43.45(17) . . . . ?
C12 C13 C16 C17 87.89(16) . . . . ?
C8 C16 C17 C19 159.68(14) . . . . ?
C13 C16 C17 C19 39.66(19) . . . . ?
C8 C16 C17 C18 31.73(15) . . . . ?
C13 C16 C17 C18 -88.30(15) . . . . ?
O3 C9 C18 C17 -145.49(14) . . . . ?
C8 C9 C18 C17 -25.06(16) . . . . ?
C10 C9 C18 C17 92.21(16) . . . . ?
C16 C17 C18 C9 -4.11(17) . . . . ?
C19 C17 C18 C9 -133.10(14) . . . . ?
C16 C17 C19 C20 -52.15(18) . . . . ?
C18 C17 C19 C20 69.38(17) . . . . ?
C16 C17 C19 C32 -179.09(13) . . . . ?
C18 C17 C19 C32 -57.56(17) . . . . ?
C16 C17 C19 C24 56.47(18) . . . . ?
C18 C17 C19 C24 178.00(13) . . . . ?
C29 N C20 C19 172.00(14) . . . . ?
C28 N C20 C19 -58.56(18) . . . . ?
C29 N C20 C21 -75.75(18) . . . . ?
C28 N C20 C21 53.68(19) . . . . ?
C32 C19 C20 N -52.43(18) . . . . ?
C17 C19 C20 N -174.31(13) . . . . ?
C24 C19 C20 N 68.07(15) . . . . ?
C32 C19 C20 C21 -174.29(13) . . . . ?
C17 C19 C20 C21 63.83(15) . . . . ?
C24 C19 C20 C21 -53.80(14) . . . . ?
O6 C13 C21 C20 175.33(12) . . . . ?
C16 C13 C21 C20 66.17(16) . . . . ?
C12 C13 C21 C20 -63.42(18) . . . . ?
O6 C13 C21 C22 61.09(16) . . . . ?
C16 C13 C21 C22 -48.07(16) . . . . ?
C12 C13 C21 C22 -177.66(13) . . . . ?
N C20 C21 C13 166.34(13) . . . . ?
C19 C20 C21 C13 -75.80(15) . . . . ?
N C20 C21 C22 -77.28(16) . . . . ?
C19 C20 C21 C22 40.58(15) . . . . ?
C23 O8 C22 C21 137.55(17) . . . . ?
C23 O8 C22 C24 -103.20(19) . . . . ?
C13 C21 C22 O8 -124.45(14) . . . . ?
C20 C21 C22 O8 116.20(14) . . . . ?
C13 C21 C22 C24 108.34(14) . . . . ?
C20 C21 C22 C24 -11.00(16) . . . . ?
C20 C19 C24 C25 -72.51(15) . . . . ?
C32 C19 C24 C25 50.71(17) . . . . ?
C17 C19 C24 C25 172.42(13) . . . . ?
C20 C19 C24 C22 46.96(14) . . . . ?
C32 C19 C24 C22 170.18(13) . . . . ?
C17 C19 C24 C22 -68.11(15) . . . . ?
O8 C22 C24 C25 -25.8(2) . . . . ?
C21 C22 C24 C25 95.97(15) . . . . ?
O8 C22 C24 C19 -143.68(14) . . . . ?
C21 C22 C24 C19 -21.93(15) . . . . ?
C19 C24 C25 C26 -176.96(13) . . . . ?
C22 C24 C25 C26 69.91(18) . . . . ?
C19 C24 C25 C28 61.80(17) . . . . ?
C22 C24 C25 C28 -51.32(17) . . . . ?
C19 C24 C25 C30 -59.86(17) . . . . ?
C22 C24 C25 C30 -172.99(13) . . . . ?
C27 O9 C26 C25 178.04(15) . . . . ?
C28 C25 C26 O9 169.58(14) . . . . ?
C30 C25 C26 O9 -68.72(16) . . . . ?
C24 C25 C26 O9 49.80(18) . . . . ?
C29 N C28 C25 174.41(14) . . . . ?
C20 N C28 C25 43.72(19) . . . . ?
C26 C25 C28 N -165.34(14) . . . . ?
C30 C25 C28 N 76.30(17) . . . . ?
C24 C25 C28 N -43.40(18) . . . . ?
C26 C25 C30 O10 -52.51(17) . . . . ?
C28 C25 C30 O10 68.14(17) . . . . ?
C24 C25 C30 O10 -172.75(13) . . . . ?
C26 C25 C30 C31 -177.68(14) . . . . ?
C28 C25 C30 C31 -57.04(18) . . . . ?
C24 C25 C30 C31 62.07(17) . . . . ?
O10 C30 C31 C32 -179.56(14) . . . . ?
C25 C30 C31 C32 -53.05(18) . . . . ?
C33 O11 C32 C31 85.25(17) . . . . ?
C33 O11 C32 C19 -147.57(14) . . . . ?
C30 C31 C32 O11 166.85(14) . . . . ?
C30 C31 C32 C19 43.68(19) . . . . ?
C20 C19 C32 O11 -52.32(18) . . . . ?
C17 C19 C32 O11 70.38(16) . . . . ?
C24 C19 C32 O11 -165.17(13) . . . . ?
C20 C19 C32 C31 69.96(18) . . . . ?
C17 C19 C32 C31 -167.34(13) . . . . ?
C24 C19 C32 C31 -42.90(18) . . . . ?

loop_
_exptl_oxdiff_crystal_face_indexfrac_h
_exptl_oxdiff_crystal_face_indexfrac_k
_exptl_oxdiff_crystal_face_indexfrac_l
_exptl_oxdiff_crystal_face_x
_exptl_oxdiff_crystal_face_y
_exptl_oxdiff_crystal_face_z
-0.4325 9.3188 3.5629 0.3117 -0.0735 0.9473
8.0870 -0.7324 1.8489 -0.9373 0.2247 0.2665
-8.0392 -0.3058 -2.2459 0.9026 -0.2165 -0.3720
-3.4976 -8.0742 -4.1107 0.1689 -0.0416 -0.9848
7.7250 -3.4252 0.6906 -0.9721 0.2327 -0.0279
5.5481 -0.1693 -7.4650 -0.7532 -0.6443 -0.1324
1.2731 8.5101 5.0347 0.1136 0.0986 0.9886
-6.0055 -1.5041 6.7485 0.7588 0.6488 -0.0578
-5.6304 -0.0841 7.3737 0.7558 0.6465 0.1038
0.5330 -0.5292 -10.0620 -0.2102 -0.8797 -0.4265
2.3352 6.6367 -6.9787 -0.2154 -0.8980 0.3836
-0.6932 -0.0419 10.0616 0.2158 0.9032 0.3711
-1.0691 -8.0043 5.8871 0.0214 0.8619 -0.5067
6.7373 0.1177 5.8306 -0.7063 0.5420 0.4554
-7.2233 0.6085 4.8283 0.9236 0.3832 0.0136
-4.3604 5.8938 -6.1580 0.5615 -0.8161 0.1369
3.7120 -7.3876 5.0422 -0.5349 0.7765 -0.3332
